data_4504372
loop_
_publ_author_name
'Kam, Kinson C.'
'Young, Karen L. M.'
'Cheetham, Anthony K.'

_publ_section_title
;
 Chemical and Structural Diversity in Chiral Magnesium Tartrates and their
 Racemic andMesoAnalogues
;
_journal_issue 8
_journal_name_full 'Crystal Growth &amp; Design'
_journal_page_first 1522
_journal_paper_doi 10.1021/cg070388a
_journal_volume 7
_journal_year 2007
_chemical_formula_sum 'C4 H4 Mg O6'
_chemical_formula_weight 172.38
_chemical_name_systematic
; 
 ? 
;
_space_group_IT_number 23
_symmetry_cell_setting orthorhombic
_symmetry_space_group_name_Hall 'I 2 2'
_symmetry_space_group_name_H-M 'I 2 2 2'
_atom_sites_solution_hydrogens geom
_atom_sites_solution_primary direct
_atom_sites_solution_secondary difmap
_audit_creation_method SHELXL-97
_cell_angle_alpha 90.00
_cell_angle_beta 90.00
_cell_angle_gamma 90.00
_cell_formula_units_Z 4
_cell_length_a 5.1708(14)
_cell_length_b 9.359(3)
_cell_length_c 11.765(3)
_cell_measurement_temperature 273(2)
_cell_volume 569.3(3)
_computing_structure_refinement 'SHELXL-97 (Sheldrick, 1997)'
_computing_structure_solution 'SHELXS-97 (Sheldrick, 1990)'
_diffrn_ambient_temperature 273(2)
_diffrn_measured_fraction_theta_full 0.967
_diffrn_measured_fraction_theta_max 0.967
_diffrn_measurement_device_type 'CCD area detector'
_diffrn_measurement_method 'omega scan'
_diffrn_radiation_monochromator graphite
_diffrn_radiation_source 'fine-focus sealed tube'
_diffrn_radiation_type MoK\a
_diffrn_radiation_wavelength 0.71073
_diffrn_reflns_av_R_equivalents 0.0241
_diffrn_reflns_av_sigmaI/netI 0.0302
_diffrn_reflns_limit_h_max 5
_diffrn_reflns_limit_h_min -6
_diffrn_reflns_limit_k_max 7
_diffrn_reflns_limit_k_min -11
_diffrn_reflns_limit_l_max 13
_diffrn_reflns_limit_l_min -14
_diffrn_reflns_number 1342
_diffrn_reflns_theta_full 25.54
_diffrn_reflns_theta_max 25.54
_diffrn_reflns_theta_min 2.78
_exptl_absorpt_coefficient_mu 0.287
_exptl_absorpt_correction_type multi-scan
_exptl_absorpt_process_details SADABS
_exptl_crystal_colour colorless
_exptl_crystal_density_diffrn 2.011
_exptl_crystal_density_method 'not measured'
_exptl_crystal_description Plate
_exptl_crystal_F_000 352
_exptl_crystal_size_max 0.25
_exptl_crystal_size_mid 0.2
_exptl_crystal_size_min 0.1
_refine_diff_density_max 0.439
_refine_diff_density_min -0.339
_refine_diff_density_rms 0.105
_refine_ls_abs_structure_details 'Flack H D (1983), Acta Cryst. A39, 876-881'
_refine_ls_abs_structure_Flack -0.4(9)
_refine_ls_extinction_method none
_refine_ls_goodness_of_fit_ref 1.132
_refine_ls_hydrogen_treatment mixed
_refine_ls_matrix_type full
_refine_ls_number_parameters 59
_refine_ls_number_reflns 516
_refine_ls_number_restraints 0
_refine_ls_restrained_S_all 1.132
_refine_ls_R_factor_all 0.0563
_refine_ls_R_factor_gt 0.0523
_refine_ls_shift/su_max 0.000
_refine_ls_shift/su_mean 0.000
_refine_ls_structure_factor_coef Fsqd
_refine_ls_weighting_details 'calc w=1/[\s^2^(Fo^2^)+(0.0971P)^2^+0.0000P] where P=(Fo^2^+2Fc^2^)/3'
_refine_ls_weighting_scheme calc
_refine_ls_wR_factor_gt 0.1287
_refine_ls_wR_factor_ref 0.1311
_reflns_number_gt 484
_reflns_number_total 516
_reflns_threshold_expression >2sigma(I)
_cod_data_source_file cg070388asi20070423_072236.cif
_cod_data_source_block 5-MgD-topo
_cod_original_sg_symbol_H-M I222
_cod_database_code 4504372

loop_
_symmetry_equiv_pos_as_xyz
'x, y, z'
'-x, -y, z'
'-x, y, -z'
'x, -y, -z'
'x+1/2, y+1/2, z+1/2'
'-x+1/2, -y+1/2, z+1/2'
'-x+1/2, y+1/2, -z+1/2'
'x+1/2, -y+1/2, -z+1/2'

loop_
_atom_site_label
_atom_site_type_symbol
_atom_site_fract_x
_atom_site_fract_y
_atom_site_fract_z
_atom_site_U_iso_or_equiv
_atom_site_adp_type
_atom_site_occupancy
_atom_site_symmetry_multiplicity
_atom_site_calc_flag
_atom_site_refinement_flags
C1 C 0.8076(9) 0.2774(4) 0.6419(3) 0.0229(9) Uani 1 1 d .
C2 C 1.0437(9) 0.2679(4) 0.5645(3) 0.0226(11) Uani 1 1 d .
H2 H 1.128(10) 0.344(5) 0.576(3) 0.015(10) Uiso 1 1 d .
H3 H 1.336(12) 0.152(5) 0.603(4) 0.019(13) Uiso 1 1 d .
Mg Mg 1.0000 0.0000 0.71756(13) 0.0234(5) Uani 1 2 d S
O1 O 0.7263(6) 0.1612(3) 0.6899(2) 0.0278(8) Uani 1 1 d .
O2 O 0.7001(7) 0.3993(3) 0.6514(2) 0.0299(8) Uani 1 1 d .
O3 O 1.1882(7) 0.1360(3) 0.5895(2) 0.0252(8) Uani 1 1 d .

loop_
_atom_site_aniso_label
_atom_site_aniso_U_11
_atom_site_aniso_U_22
_atom_site_aniso_U_33
_atom_site_aniso_U_23
_atom_site_aniso_U_13
_atom_site_aniso_U_12
C1 0.033(2) 0.0198(19) 0.0160(17) -0.0028(13) -0.0037(16) 0.0001(17)
C2 0.035(3) 0.0109(17) 0.022(2) -0.0003(13) 0.0004(16) 0.000(2)
Mg 0.0338(11) 0.0141(8) 0.0222(9) 0.000 0.000 0.0006(9)
O1 0.0355(18) 0.0184(13) 0.0295(14) 0.0020(10) 0.0049(12) 0.0006(13)
O2 0.043(2) 0.0178(14) 0.0287(14) 0.0025(10) 0.0072(13) 0.0062(13)
O3 0.027(2) 0.0212(15) 0.0275(14) 0.0032(10) -0.0001(12) 0.0045(14)

loop_
_atom_type_symbol
_atom_type_description
_atom_type_scat_dispersion_real
_atom_type_scat_dispersion_imag
_atom_type_scat_source
C C 0.0033 0.0016 'International Tables Vol C Tables 4.2.6.8 and 6.1.1.4'
H H 0.0000 0.0000 'International Tables Vol C Tables 4.2.6.8 and 6.1.1.4'
O O 0.0106 0.0060 'International Tables Vol C Tables 4.2.6.8 and 6.1.1.4'
Mg Mg 0.0486 0.0363 'International Tables Vol C Tables 4.2.6.8 and 6.1.1.4'

loop_
_geom_angle_atom_site_label_1
_geom_angle_atom_site_label_2
_geom_angle_atom_site_label_3
_geom_angle
_geom_angle_site_symmetry_1
_geom_angle_site_symmetry_3
O2 C1 O1 124.8(4) . .
O2 C1 C2 117.0(3) . .
O1 C1 C2 118.1(3) . .
O3 C2 C1 109.6(3) . .
O3 C2 C2 109.7(2) . 3_756
C1 C2 C2 110.1(5) . 3_756
O3 C2 H2 114(3) . .
C1 C2 H2 106(3) . .
C2 C2 H2 107(3) 3_756 .
O2 Mg O2 84.47(17) 8_556 7_646
O2 Mg O1 97.16(11) 8_556 .
O2 Mg O1 96.04(13) 7_646 .
O2 Mg O1 96.04(13) 8_556 2_755
O2 Mg O1 97.16(11) 7_646 2_755
O1 Mg O1 162.14(18) . 2_755
O2 Mg O3 171.51(12) 8_556 2_755
O2 Mg O3 91.46(11) 7_646 2_755
O1 Mg O3 90.67(12) . 2_755
O1 Mg O3 77.04(12) 2_755 2_755
O2 Mg O3 91.46(11) 8_556 .
O2 Mg O3 171.51(12) 7_646 .
O1 Mg O3 77.04(12) . .
O1 Mg O3 90.67(12) 2_755 .
O3 Mg O3 93.51(16) 2_755 .
C1 O1 Mg 116.9(3) . .
C1 O2 Mg 133.4(2) . 7_656
C2 O3 Mg 113.4(3) . .
C2 O3 H3 112(4) . .
Mg O3 H3 114(3) . .

loop_
_geom_bond_atom_site_label_1
_geom_bond_atom_site_label_2
_geom_bond_distance
_geom_bond_site_symmetry_2
C1 O2 1.275(5) .
C1 O1 1.295(5) .
C1 C2 1.526(6) .
C2 O3 1.473(5) .
C2 C2 1.583(7) 3_756
C2 H2 0.84(5) .
Mg O2 2.082(3) 8_556
Mg O2 2.082(3) 7_646
Mg O1 2.094(3) .
Mg O1 2.094(3) 2_755
Mg O3 2.199(4) 2_755
Mg O3 2.199(4) .
O2 Mg 2.082(3) 7_656
O3 H3 0.79(6) .

loop_
_geom_torsion_atom_site_label_1
_geom_torsion_atom_site_label_2
_geom_torsion_atom_site_label_3
_geom_torsion_atom_site_label_4
_geom_torsion
_geom_torsion_site_symmetry_1
_geom_torsion_site_symmetry_4
O2 C1 C2 O3 162.8(3) . .
O1 C1 C2 O3 -19.3(5) . .
O2 C1 C2 C2 -76.4(3) . 3_756
O1 C1 C2 C2 101.4(3) . 3_756
O2 C1 O1 Mg -155.8(3) . .
C2 C1 O1 Mg 26.5(4) . .
O2 Mg O1 C1 71.9(3) 8_556 .
O2 Mg O1 C1 157.1(2) 7_646 .
O1 Mg O1 C1 -65.4(2) 2_755 .
O3 Mg O1 C1 -111.4(3) 2_755 .
O3 Mg O1 C1 -17.9(2) . .
O1 C1 O2 Mg 33.5(7) . 7_656
C2 C1 O2 Mg -148.9(3) . 7_656
C1 C2 O3 Mg 3.7(4) . .
C2 C2 O3 Mg -117.3(4) 3_756 .
O2 Mg O3 C2 -90.7(2) 8_556 .
O2 Mg O3 C2 -29.5(10) 7_646 .
O1 Mg O3 C2 6.3(2) . .
O1 Mg O3 C2 173.3(2) 2_755 .
O3 Mg O3 C2 96.2(3) 2_755 .
